data_4317278
loop_
_publ_author_name
'Urko Garc\'ia-Couceiro'
'Oscar Castillo'
'Javier Cepeda'
'M\'onica Lanchas'
'Antonio Luque'
'Sonia P\'erez-Y\'a\~nez'
'Pascual Rom\'an'
'Daniel Vallejo-S\'anchez'

_publ_contact_author
;
 Oscar Castillo. Departamento de Quimica Inorganica.
 Facultad de Ciencia y Tecnologia
 Universidad del Pais Vasco,  Apdo. 644, E-48080 Bilbao, Spain
;
_publ_contact_author_email oscar.castillo@ehu.es
_publ_contact_author_fax '+34-946 013 500'
_publ_contact_author_phone '+34-946 015 991'
_publ_section_title
;
 Influence of the Synthetic Conditions on the Structural Diversity of
 Extended Manganese-Oxalato-1,2-bis(4-pyridyl)ethylene Systems
;
_journal_name_full 'Inorganic Chemistry'
_journal_page_first 11346
_journal_page_last 11361
_journal_paper_doi 10.1021/ic100928t
_journal_volume 49
_journal_year 2010
_chemical_compound_source 'synthesis as described'
_chemical_formula_moiety 'C20 H15 Mn N3 O4'
_chemical_formula_structural 'C20 H15 Mn N3 O4'
_chemical_formula_sum 'C20 H15 Mn N3 O4'
_chemical_formula_weight 416.29
_chemical_name_systematic
;
catena-[bis(mu-oxalato)(mu-1,2-bis(4-pyridyl)ethylene)
di(1,2-bis(4-pyridyl)ethylene)dimanganese(II)]
;
_space_group_IT_number 14
_symmetry_cell_setting monoclinic
_symmetry_Int_Tables_number 14
_symmetry_space_group_name_Hall '-P 2yn'
_symmetry_space_group_name_H-M 'P 1 21/n 1'
_atom_sites_solution_hydrogens geom
_atom_sites_solution_primary direct
_atom_sites_solution_secondary difmap
_audit_creation_method SHELXL97
_cell_angle_alpha 90.00
_cell_angle_beta 106.38(2)
_cell_angle_gamma 90.00
_cell_formula_units_Z 4
_cell_length_a 9.539(2)
_cell_length_b 11.024(2)
_cell_length_c 16.925(4)
_cell_measurement_reflns_used 13401
_cell_measurement_temperature 293(2)
_cell_measurement_theta_max 28.00
_cell_measurement_theta_min 2.89
_cell_volume 1707.6(6)
_computing_cell_refinement 'CrysAlis CCD (Oxford Diffraction, 2003)'
_computing_data_collection 'CrysAlis CCD (Oxford Diffraction, 2003)'
_computing_data_reduction 'CrysAlis RED (Oxford Diffraction, 2003)'
_computing_molecular_graphics 'Ortep-3 (Farrugia, 1997)'
_computing_publication_material 'WinGX (Farrugia, 1999)'
_computing_structure_refinement 'SHELXL-97 (Sheldrick, 1997)'
_computing_structure_solution 'Sir92 (Altamore et al., 1993)'
_diffrn_ambient_temperature 293(2)
_diffrn_measured_fraction_theta_full 0.999
_diffrn_measured_fraction_theta_max 0.999
_diffrn_measurement_device_type Xcalibur
_diffrn_measurement_method \w
_diffrn_radiation_monochromator graphite
_diffrn_radiation_source 'fine-focus sealed tube'
_diffrn_radiation_type MoK\a
_diffrn_radiation_wavelength 0.71069
_diffrn_reflns_av_R_equivalents 0.0952
_diffrn_reflns_av_sigmaI/netI 0.2649
_diffrn_reflns_limit_h_max 12
_diffrn_reflns_limit_h_min -12
_diffrn_reflns_limit_k_max 14
_diffrn_reflns_limit_k_min -12
_diffrn_reflns_limit_l_max 22
_diffrn_reflns_limit_l_min -22
_diffrn_reflns_number 13401
_diffrn_reflns_theta_full 28.00
_diffrn_reflns_theta_max 28.00
_diffrn_reflns_theta_min 2.89
_diffrn_standards_decay_% 0
_diffrn_standards_interval_count 0
_diffrn_standards_interval_time 0
_diffrn_standards_number 0
_exptl_absorpt_coefficient_mu 0.808
_exptl_absorpt_correction_T_max 0.97972
_exptl_absorpt_correction_T_min 0.93215
_exptl_absorpt_correction_type numerical
_exptl_absorpt_process_details 'CrysAlis RED (Oxford Diffraction, 2003)'
_exptl_crystal_colour yellow
_exptl_crystal_density_diffrn 1.619
_exptl_crystal_density_meas 1.62(1)
_exptl_crystal_density_method 'flotation method'
_exptl_crystal_description prismatic
_exptl_crystal_F_000 852
_exptl_crystal_size_max 0.07
_exptl_crystal_size_mid 0.04
_exptl_crystal_size_min 0.03
_refine_diff_density_max 0.400
_refine_diff_density_min -0.484
_refine_diff_density_rms 0.077
_refine_ls_extinction_method none
_refine_ls_goodness_of_fit_ref 0.806
_refine_ls_hydrogen_treatment constr
_refine_ls_matrix_type full
_refine_ls_number_parameters 227
_refine_ls_number_reflns 4118
_refine_ls_number_restraints 39
_refine_ls_restrained_S_all 0.803
_refine_ls_R_factor_all 0.2240
_refine_ls_R_factor_gt 0.0495
_refine_ls_shift/su_max 0.016
_refine_ls_shift/su_mean 0.001
_refine_ls_structure_factor_coef Fsqd
_refine_ls_weighting_details 'calc w=1/[\s^2^(Fo^2^)+(0.0168P)^2^]'
_refine_ls_weighting_scheme calc
_refine_ls_wR_factor_gt 0.0758
_refine_ls_wR_factor_ref 0.1212
_reflns_number_gt 1333
_reflns_number_total 4118
_reflns_threshold_expression >2sigma(I)
_cod_data_source_file ic100928t_si_002_3.cif
_cod_data_source_block compound-3
_cod_depositor_comments
;
The following automatic conversions were performed:

'_symmetry_cell_setting' value 'Monoclinic' changed to 'monoclinic'
according to the built-in table from CIF Core dictionary named
'cif_core.dic' version 2.4.1 from 2010-06-29.

Automatic conversion script
Id: cif_fix_values 1646 2011-03-28 12:23:43Z adriana 
;
_cod_database_code 4317278

loop_
_symmetry_equiv_pos_as_xyz
'x, y, z'
'-x+1/2, y+1/2, -z+1/2'
'-x, -y, -z'
'x-1/2, -y-1/2, z-1/2'

loop_
_atom_site_label
_atom_site_type_symbol
_atom_site_fract_x
_atom_site_fract_y
_atom_site_fract_z
_atom_site_U_iso_or_equiv
_atom_site_adp_type
_atom_site_occupancy
_atom_site_symmetry_multiplicity
_atom_site_calc_flag
_atom_site_refinement_flags
_atom_site_disorder_assembly
_atom_site_disorder_group
Mn1 Mn 0.72139(9) 0.04450(7) 0.24100(6) 0.0290(3) Uani 1 1 d . . .
C1 C 0.7668(6) -0.2034(5) 0.3042(3) 0.0261(14) Uani 1 1 d . . .
O1 O 0.7267(4) -0.1026(3) 0.3266(2) 0.0321(11) Uani 1 1 d . A .
O3 O 0.7625(4) -0.3037(3) 0.3388(2) 0.0280(10) Uani 1 1 d . . .
C2 C 0.8175(6) -0.2040(5) 0.2255(4) 0.0274(15) Uani 1 1 d . A .
O2 O 0.8149(4) -0.1035(3) 0.1883(2) 0.0326(11) Uani 1 1 d . A .
O4 O 0.8553(4) -0.3028(3) 0.2007(2) 0.0302(10) Uani 1 1 d . . .
N11 N 0.4896(5) -0.0068(3) 0.1626(3) 0.0300(12) Uani 1 1 d . A .
C12 C 0.3736(7) 0.0323(5) 0.1836(3) 0.0351(15) Uani 1 1 d . . .
H12 H 0.3888 0.0654 0.2359 0.042 Uiso 1 1 calc R A .
C13 C 0.2329(6) 0.0273(5) 0.1336(3) 0.0324(15) Uani 1 1 d . A .
H13 H 0.1559 0.0549 0.1524 0.039 Uiso 1 1 calc R . .
C14 C 0.2067(6) -0.0194(5) 0.0545(3) 0.0289(15) Uani 1 1 d . . .
C15 C 0.3255(6) -0.0642(5) 0.0333(4) 0.0338(15) Uani 1 1 d . A .
H15 H 0.3139 -0.0994 -0.0180 0.041 Uiso 1 1 calc R . .
C16 C 0.4623(6) -0.0565(5) 0.0890(4) 0.0340(15) Uani 1 1 d . . .
H16 H 0.5407 -0.0886 0.0734 0.041 Uiso 1 1 calc R A .
C17 C 0.0610(6) -0.0195(5) -0.0062(4) 0.0366(16) Uani 1 1 d . . .
H17 H 0.0553 -0.0500 -0.0583 0.044 Uiso 1 1 calc R . .
N21 N 0.9469(13) 0.1094(11) 0.3216(6) 0.0254(14) Uiso 0.690(3) 1 d PD A 1
C22 C 0.9991(14) 0.0902(11) 0.4019(7) 0.0356(19) Uiso 0.690(3) 1 d PD A 1
H22 H 0.9377 0.0616 0.4318 0.043 Uiso 0.690(3) 1 calc PR A 1
C23 C 1.1458(11) 0.1129(10) 0.4416(7) 0.0322(19) Uiso 0.690(3) 1 d PD A 1
H23 H 1.1809 0.0967 0.4977 0.039 Uiso 0.690(3) 1 calc PR A 1
C24 C 1.2421(11) 0.1589(9) 0.4004(6) 0.0240(18) Uiso 0.690(3) 1 d PD A 1
C25 C 1.1874(10) 0.1830(9) 0.3167(5) 0.030(2) Uiso 0.690(3) 1 d PD A 1
H25 H 1.2448 0.2158 0.2858 0.036 Uiso 0.690(3) 1 calc PR A 1
C26 C 1.0409(12) 0.1544(14) 0.2823(9) 0.0337(19) Uiso 0.690(3) 1 d PD A 1
H26 H 1.0033 0.1677 0.2260 0.040 Uiso 0.690(3) 1 calc PR A 1
C27 C 1.3960(11) 0.1771(7) 0.4411(5) 0.036(2) Uiso 0.690(3) 1 d PD A 1
H27 H 1.4519 0.2070 0.4085 0.043 Uiso 0.690(3) 1 calc PR A 1
C28 C 1.4655(11) 0.1564(7) 0.5183(5) 0.035(2) Uiso 0.690(3) 1 d PD A 1
H28 H 1.4086 0.1306 0.5516 0.042 Uiso 0.690(3) 1 calc PR A 1
C29 C 1.6212(9) 0.1688(8) 0.5582(6) 0.0283(19) Uiso 0.690(3) 1 d PD A 1
C30 C 1.6779(10) 0.1368(8) 0.6405(5) 0.032(2) Uiso 0.690(3) 1 d PD A 1
H30 H 1.6176 0.1094 0.6714 0.039 Uiso 0.690(3) 1 calc PR A 1
C31 C 1.8284(11) 0.1474(11) 0.6751(9) 0.033(2) Uiso 0.690(3) 1 d PD A 1
H31 H 1.8654 0.1249 0.7300 0.040 Uiso 0.690(3) 1 calc PR A 1
N32 N 1.9234(15) 0.1863(12) 0.6371(7) 0.0292(15) Uiso 0.690(3) 1 d PD A 1
C33 C 1.8733(15) 0.2181(16) 0.5584(8) 0.0389(19) Uiso 0.690(3) 1 d PD A 1
H33 H 1.9369 0.2458 0.5297 0.047 Uiso 0.690(3) 1 calc PR A 1
C34 C 1.7241(11) 0.2093(10) 0.5197(6) 0.034(2) Uiso 0.690(3) 1 d PD A 1
H34 H 1.6909 0.2318 0.4646 0.041 Uiso 0.690(3) 1 calc PR A 1
N21B N 0.957(3) 0.111(2) 0.3076(13) 0.0254(14) Uiso 0.310(3) 1 d PD A 2
C22B C 0.991(3) 0.093(2) 0.3877(14) 0.0356(19) Uiso 0.310(3) 1 d PD A 2
H22B H 0.9125 0.0621 0.4039 0.043 Uiso 0.310(3) 1 calc PR A 2
C23B C 1.114(2) 0.107(2) 0.4535(14) 0.0322(19) Uiso 0.310(3) 1 d PD A 2
H23B H 1.1179 0.0916 0.5081 0.039 Uiso 0.310(3) 1 calc PR A 2
C24B C 1.229(2) 0.1478(19) 0.4271(11) 0.0240(18) Uiso 0.310(3) 1 d PD A 2
C25B C 1.197(2) 0.175(2) 0.3452(13) 0.030(2) Uiso 0.310(3) 1 d PD A 2
H25B H 1.2740 0.2064 0.3275 0.036 Uiso 0.310(3) 1 calc PR A 2
C26B C 1.066(3) 0.162(3) 0.286(2) 0.0337(19) Uiso 0.310(3) 1 d PD A 2
H26B H 1.0542 0.1885 0.2319 0.040 Uiso 0.310(3) 1 calc PR A 2
C27B C 1.370(2) 0.1575(16) 0.4853(15) 0.036(2) Uiso 0.310(3) 1 d PD A 2
H27B H 1.3744 0.1486 0.5405 0.043 Uiso 0.310(3) 1 calc PR A 2
C28B C 1.4929(19) 0.1773(16) 0.4692(13) 0.035(2) Uiso 0.310(3) 1 d PD A 2
H28B H 1.4881 0.1897 0.4141 0.042 Uiso 0.310(3) 1 calc PR A 2
C29B C 1.640(2) 0.1825(18) 0.5285(11) 0.0283(19) Uiso 0.310(3) 1 d PD A 2
C30B C 1.665(2) 0.1429(19) 0.6079(13) 0.032(2) Uiso 0.310(3) 1 d PD A 2
H30B H 1.5853 0.1150 0.6239 0.039 Uiso 0.310(3) 1 calc PR A 2
C31B C 1.801(3) 0.141(2) 0.6663(19) 0.033(2) Uiso 0.310(3) 1 d PD A 2
H31B H 1.8079 0.1120 0.7190 0.040 Uiso 0.310(3) 1 calc PR A 2
N32B N 1.917(3) 0.179(3) 0.6487(16) 0.0292(15) Uiso 0.310(3) 1 d PD A 2
C33B C 1.886(3) 0.216(4) 0.5721(16) 0.0389(19) Uiso 0.310(3) 1 d PD A 2
H33B H 1.9671 0.2453 0.5585 0.047 Uiso 0.310(3) 1 calc PR A 2
C34B C 1.761(2) 0.221(2) 0.5070(14) 0.034(2) Uiso 0.310(3) 1 d PD A 2
H34B H 1.7592 0.2484 0.4546 0.041 Uiso 0.310(3) 1 calc PR A 2

loop_
_atom_site_aniso_label
_atom_site_aniso_U_11
_atom_site_aniso_U_22
_atom_site_aniso_U_33
_atom_site_aniso_U_23
_atom_site_aniso_U_13
_atom_site_aniso_U_12
Mn1 0.0315(5) 0.0166(4) 0.0344(6) 0.0010(5) 0.0021(4) 0.0000(5)
C1 0.027(4) 0.032(3) 0.016(4) -0.004(3) 0.000(3) -0.002(3)
O1 0.044(3) 0.020(2) 0.033(3) 0.001(2) 0.012(2) 0.0054(19)
O3 0.042(3) 0.018(2) 0.023(2) 0.0027(19) 0.008(2) -0.0024(19)
C2 0.024(4) 0.027(3) 0.029(4) -0.003(3) 0.005(3) -0.006(3)
O2 0.045(3) 0.019(2) 0.039(3) 0.004(2) 0.018(2) 0.0023(19)
O4 0.044(3) 0.016(2) 0.032(3) -0.003(2) 0.014(2) 0.0004(19)
N11 0.030(3) 0.024(3) 0.032(3) -0.005(2) 0.001(2) 0.003(2)
C12 0.042(4) 0.025(3) 0.037(4) -0.004(3) 0.008(3) -0.005(3)
C13 0.023(4) 0.034(4) 0.039(4) -0.006(3) 0.007(3) -0.001(3)
C14 0.027(4) 0.026(3) 0.030(4) -0.001(3) 0.002(3) 0.001(3)
C15 0.026(4) 0.032(4) 0.036(4) -0.003(3) -0.003(3) -0.003(3)
C16 0.034(4) 0.028(3) 0.038(4) -0.004(3) 0.008(3) 0.003(3)
C17 0.041(4) 0.031(4) 0.034(4) -0.007(3) 0.004(3) -0.002(3)

loop_
_atom_type_symbol
_atom_type_description
_atom_type_scat_dispersion_real
_atom_type_scat_dispersion_imag
_atom_type_scat_source
C C 0.0033 0.0016 'International Tables Vol C Tables 4.2.6.8 and 6.1.1.4'
H H 0.0000 0.0000 'International Tables Vol C Tables 4.2.6.8 and 6.1.1.4'
N N 0.0061 0.0033 'International Tables Vol C Tables 4.2.6.8 and 6.1.1.4'
O O 0.0106 0.0060 'International Tables Vol C Tables 4.2.6.8 and 6.1.1.4'
Mn Mn 0.3368 0.7283 'International Tables Vol C Tables 4.2.6.8 and 6.1.1.4'

loop_
_geom_angle_atom_site_label_1
_geom_angle_atom_site_label_2
_geom_angle_atom_site_label_3
_geom_angle
_geom_angle_site_symmetry_1
_geom_angle_site_symmetry_3
_geom_angle_publ_flag
O1 Mn1 O2 77.11(13) . . ?
O1 Mn1 O4 102.90(14) . 2_655 ?
O2 Mn1 O4 175.54(14) . 2_655 ?
O1 Mn1 O3 174.56(14) . 2_655 ?
O2 Mn1 O3 102.31(14) . 2_655 ?
O4 Mn1 O3 77.24(13) 2_655 2_655 ?
O1 Mn1 N11 92.23(15) . . ?
O2 Mn1 N11 91.01(16) . . ?
O4 Mn1 N11 93.45(15) 2_655 . ?
O3 Mn1 N11 93.19(14) 2_655 . ?
O1 Mn1 N21 89.7(3) . . ?
O2 Mn1 N21 93.1(3) . . ?
O4 Mn1 N21 82.5(3) 2_655 . ?
O3 Mn1 N21 84.9(3) 2_655 . ?
N11 Mn1 N21 175.8(3) . . ?
O1 Mn1 N21B 94.4(6) . . ?
O2 Mn1 N21B 89.1(7) . . ?
O4 Mn1 N21B 86.5(7) 2_655 . ?
O3 Mn1 N21B 80.2(5) 2_655 . ?
N11 Mn1 N21B 173.2(5) . . ?
N21 Mn1 N21B 7.0(7) . . ?
O3 C1 O1 125.5(6) . . ?
O3 C1 C2 117.2(5) . . ?
O1 C1 C2 117.2(6) . . ?
C1 O1 Mn1 114.2(4) . . ?
C1 O3 Mn1 111.7(4) . 2_645 ?
O4 C2 O2 123.9(6) . . ?
O4 C2 C1 118.9(5) . . ?
O2 C2 C1 117.2(6) . . ?
C2 O2 Mn1 113.9(4) . . ?
C2 O4 Mn1 110.7(4) . 2_645 ?
C16 N11 C12 115.6(5) . . ?
C16 N11 Mn1 123.2(4) . . ?
C12 N11 Mn1 120.2(4) . . ?
N11 C12 C13 124.6(6) . . ?
N11 C12 H12 117.7 . . ?
C13 C12 H12 117.7 . . ?
C12 C13 C14 119.2(6) . . ?
C12 C13 H13 120.4 . . ?
C14 C13 H13 120.4 . . ?
C15 C14 C13 116.5(5) . . ?
C15 C14 C17 120.2(5) . . ?
C13 C14 C17 123.3(5) . . ?
C14 C15 C16 119.5(6) . . ?
C14 C15 H15 120.3 . . ?
C16 C15 H15 120.3 . . ?
N11 C16 C15 124.5(6) . . ?
N11 C16 H16 117.7 . . ?
C15 C16 H16 117.7 . . ?
C17 C17 C14 126.2(7) 3 . ?
C17 C17 H17 116.9 3 . ?
C14 C17 H17 116.9 . . ?
C22 N21 C26 117.0(13) . . ?
C22 N21 Mn1 125.0(8) . . ?
C26 N21 Mn1 117.3(8) . . ?
N21 C22 C23 120.1(13) . . ?
N21 C22 H22 120.0 . . ?
C23 C22 H22 120.0 . . ?
C22 C23 C24 122.4(11) . . ?
C22 C23 H23 118.8 . . ?
C24 C23 H23 118.8 . . ?
C25 C24 C23 117.9(9) . . ?
C25 C24 C27 119.8(8) . . ?
C23 C24 C27 122.2(9) . . ?
C26 C25 C24 115.3(10) . . ?
C26 C25 H25 122.4 . . ?
C24 C25 H25 122.4 . . ?
N21 C26 C25 127.2(13) . . ?
N21 C26 H26 116.4 . . ?
C25 C26 H26 116.4 . . ?
C28 C27 C24 127.7(11) . . ?
C28 C27 H27 116.2 . . ?
C24 C27 H27 116.1 . . ?
C27 C28 C29 127.7(11) . . ?
C27 C28 H28 116.2 . . ?
C29 C28 H28 116.2 . . ?
C30 C29 C34 115.0(9) . . ?
C30 C29 C28 120.0(8) . . ?
C34 C29 C28 125.0(9) . . ?
C29 C30 C31 117.6(10) . . ?
C29 C30 H30 121.2 . . ?
C31 C30 H30 121.2 . . ?
N32 C31 C30 126.1(12) . . ?
N32 C31 H31 116.9 . . ?
C30 C31 H31 116.9 . . ?
C31 N32 C33 118.1(14) . . ?
N32 C33 C34 119.0(14) . . ?
N32 C33 H33 120.5 . . ?
C34 C33 H33 120.5 . . ?
C33 C34 C29 124.2(11) . . ?
C33 C34 H34 117.9 . . ?
C29 C34 H34 117.9 . . ?
C22B N21B C26B 112(3) . . ?
C22B N21B Mn1 111.7(17) . . ?
C26B N21B Mn1 136.5(18) . . ?
N21B C22B C23B 136(3) . . ?
N21B C22B H22B 112.1 . . ?
C23B C22B H22B 112.1 . . ?
C24B C23B C22B 111(2) . . ?
C24B C23B H23B 124.7 . . ?
C22B C23B H23B 124.7 . . ?
C25B C24B C23B 116(2) . . ?
C25B C24B C27B 125.3(18) . . ?
C23B C24B C27B 119.1(17) . . ?
C24B C25B C26B 128(2) . . ?
C24B C25B H25B 116.0 . . ?
C26B C25B H25B 116.0 . . ?
N21B C26B C25B 118(3) . . ?
N21B C26B H26B 121.2 . . ?
C25B C26B H26B 121.2 . . ?
C28B C27B C24B 127(2) . . ?
C28B C27B H27B 116.6 . . ?
C24B C27B H27B 116.6 . . ?
C27B C28B C29B 127(2) . . ?
C27B C28B H28B 116.4 . . ?
C29B C28B H28B 116.4 . . ?
C30B C29B C34B 115.6(18) . . ?
C30B C29B C28B 121.7(18) . . ?
C34B C29B C28B 122.7(16) . . ?
C29B C30B C31B 125(2) . . ?
C29B C30B H30B 117.4 . . ?
C31B C30B H30B 117.4 . . ?
N32B C31B C30B 121(3) . . ?
N32B C31B H31B 119.5 . . ?
C30B C31B H31B 119.5 . . ?
C31B N32B C33B 111(3) . . ?
N32B C33B C34B 136(3) . . ?
N32B C33B H33B 112.2 . . ?
C34B C33B H33B 112.2 . . ?
C33B C34B C29B 112(2) . . ?
C33B C34B H34B 124.0 . . ?
C29B C34B H34B 124.0 . . ?

loop_
_geom_bond_atom_site_label_1
_geom_bond_atom_site_label_2
_geom_bond_distance
_geom_bond_site_symmetry_2
_geom_bond_publ_flag
Mn1 O1 2.165(4) . ?
Mn1 O2 2.169(4) . ?
Mn1 O4 2.180(4) 2_655 ?
Mn1 O3 2.183(4) 2_655 ?
Mn1 N11 2.306(5) . ?
Mn1 N21 2.312(12) . ?
Mn1 N21B 2.33(3) . ?
C1 O3 1.258(6) . ?
C1 O1 1.267(6) . ?
C1 C2 1.540(7) . ?
O3 Mn1 2.183(4) 2_645 ?
C2 O4 1.255(6) . ?
C2 O2 1.271(6) . ?
O4 Mn1 2.180(4) 2_645 ?
N11 C16 1.318(6) . ?
N11 C12 1.325(6) . ?
C12 C13 1.372(7) . ?
C12 H12 0.9300 . ?
C13 C14 1.391(7) . ?
C13 H13 0.9300 . ?
C14 C15 1.373(7) . ?
C14 C17 1.477(7) . ?
C15 C16 1.380(7) . ?
C15 H15 0.9300 . ?
C16 H16 0.9300 . ?
C17 C17 1.313(10) 3 ?
C17 H17 0.9300 . ?
N21 C22 1.326(10) . ?
N21 C26 1.353(12) . ?
C22 C23 1.394(11) . ?
C22 H22 0.9300 . ?
C23 C24 1.397(9) . ?
C23 H23 0.9300 . ?
C24 C25 1.390(10) . ?
C24 C27 1.449(13) . ?
C25 C26 1.390(12) . ?
C25 H25 0.9300 . ?
C26 H26 0.9300 . ?
C27 C28 1.308(9) . ?
C27 H27 0.9300 . ?
C28 C29 1.455(10) . ?
C28 H28 0.9300 . ?
C29 C30 1.390(10) . ?
C29 C34 1.396(9) . ?
C30 C31 1.394(12) . ?
C30 H30 0.9300 . ?
C31 N32 1.322(12) . ?
C31 H31 0.9300 . ?
N32 C33 1.328(10) . ?
C33 C34 1.392(11) . ?
C33 H33 0.9300 . ?
C34 H34 0.9300 . ?
N21B C22B 1.320(17) . ?
N21B C26B 1.32(2) . ?
C22B C23B 1.378(17) . ?
C22B H22B 0.9300 . ?
C23B C24B 1.374(16) . ?
C23B H23B 0.9300 . ?
C24B C25B 1.37(2) . ?
C24B C27B 1.43(3) . ?
C25B C26B 1.38(2) . ?
C25B H25B 0.9300 . ?
C26B H26B 0.9300 . ?
C27B C28B 1.291(15) . ?
C27B H27B 0.9300 . ?
C28B C29B 1.478(16) . ?
C28B H28B 0.9300 . ?
C29B C30B 1.368(19) . ?
C29B C34B 1.376(15) . ?
C30B C31B 1.39(2) . ?
C30B H30B 0.9300 . ?
C31B N32B 1.30(2) . ?
C31B H31B 0.9300 . ?
N32B C33B 1.309(17) . ?
C33B C34B 1.375(17) . ?
C33B H33B 0.9300 . ?
C34B H34B 0.9300 . ?

loop_
_geom_hbond_atom_site_label_D
_geom_hbond_atom_site_label_H
_geom_hbond_atom_site_label_A
_geom_hbond_distance_DH
_geom_hbond_distance_HA
_geom_hbond_distance_DA
_geom_hbond_angle_DHA
_geom_hbond_site_symmetry_A
C15 H15 O3 0.93 2.57 3.494(7) 176.0 4
C23 H23 O1 0.93 2.85 3.767(12) 167.2 3_756
C23B H23B O1 0.93 2.78 3.60(2) 148.8 3_756
C28B H28B O4 0.93 2.77 3.57(2) 145.5 2_755
C34 H34 O4 0.93 2.73 3.594(11) 154.2 2_755
C34B H34B O4 0.93 2.61 3.39(2) 141.4 2_755
C28 H28 O1 0.93 2.74 3.650(11) 165.7 3_756
C27B H27B O1 0.93 2.73 3.61(2) 157.4 3_756
